data_1555987
loop_
_publ_author_name
'Wu, Xing-De'
'Luo, Dan'
'Tu, Wen-Chao'
'Deng, Zhen-Tao'
'Chen, Xue-Jiao'
'Su, Jia'
'Ji, Xu'
'Zhao, Qin-Shi'

_publ_section_title
;
 Hypophyllins A-D, Labdane-Type Diterpenoids with Vasorelaxant Activity
 from Hypoestes phyllostachya &quot;Rosea&quot;.
;
_journal_issue 24
_journal_name_full 'Organic letters'
_journal_page_first 6484
_journal_page_last 6487
_journal_paper_doi 10.1021/acs.orglett.6b03388
_journal_volume 18
_journal_year 2016
_chemical_absolute_configuration unk
_chemical_formula_moiety 'C21 H30 O6'
_chemical_formula_sum 'C21 H30 O6'
_chemical_formula_weight 378.45
_space_group_IT_number 19
_space_group_name_Hall 'P 2ac 2ab'
_space_group_name_H-M_alt 'P 21 21 21'
_symmetry_cell_setting orthorhombic
_symmetry_space_group_name_Hall 'P 2ac 2ab'
_symmetry_space_group_name_H-M 'P 21 21 21'
_atom_sites_solution_hydrogens geom
_atom_sites_solution_primary direct
_atom_sites_solution_secondary difmap
_audit_creation_method SHELXL-97
_cell_angle_alpha 90.00
_cell_angle_beta 90.00
_cell_angle_gamma 90.00
_cell_formula_units_Z 4
_cell_length_a 6.6200(4)
_cell_length_b 10.9943(7)
_cell_length_c 27.0538(18)
_cell_measurement_reflns_used 9244
_cell_measurement_temperature 100(2)
_cell_measurement_theta_max 68.75
_cell_measurement_theta_min 3.27
_cell_volume 1969.0(2)
_computing_cell_refinement 'Bruker SAINT'
_computing_data_collection 'Bruker APEX2'
_computing_data_reduction 'Bruker SAINT'
_computing_molecular_graphics 'Bruker SHELXTL'
_computing_publication_material 'Bruker SHELXTL'
_computing_structure_refinement 'SHELXL-97 (Sheldrick, 2008)'
_computing_structure_solution 'SHELXS-97 (Sheldrick, 2008)'
_diffrn_ambient_temperature 100(2)
_diffrn_measured_fraction_theta_full 0.917
_diffrn_measured_fraction_theta_max 0.917
_diffrn_measurement_device_type 'Bruker APEX-II CCD'
_diffrn_measurement_method '\f and \w scans'
_diffrn_radiation_monochromator graphite
_diffrn_radiation_source 'fine-focus sealed tube'
_diffrn_radiation_type CuK\a
_diffrn_radiation_wavelength 1.54178
_diffrn_reflns_av_R_equivalents 0.0557
_diffrn_reflns_av_sigmaI/netI 0.0609
_diffrn_reflns_limit_h_max 7
_diffrn_reflns_limit_h_min -7
_diffrn_reflns_limit_k_max 13
_diffrn_reflns_limit_k_min -13
_diffrn_reflns_limit_l_max 32
_diffrn_reflns_limit_l_min -32
_diffrn_reflns_number 7302
_diffrn_reflns_theta_full 67.47
_diffrn_reflns_theta_max 67.47
_diffrn_reflns_theta_min 3.27
_exptl_absorpt_coefficient_mu 0.758
_exptl_absorpt_correction_T_max 0.8883
_exptl_absorpt_correction_T_min 0.5893
_exptl_absorpt_correction_type multi-scan
_exptl_absorpt_process_details sadabs
_exptl_crystal_colour colourless
_exptl_crystal_density_diffrn 1.277
_exptl_crystal_density_method 'not measured'
_exptl_crystal_description prism
_exptl_crystal_F_000 816
_exptl_crystal_size_max 0.78
_exptl_crystal_size_mid 0.16
_exptl_crystal_size_min 0.16
_refine_diff_density_max 0.968
_refine_diff_density_min -0.947
_refine_diff_density_rms 0.203
_refine_ls_abs_structure_details 'Flack H D (1983), Acta Cryst. A39, 876-881'
_refine_ls_abs_structure_Flack 0.1(5)
_refine_ls_extinction_method none
_refine_ls_goodness_of_fit_ref 1.746
_refine_ls_hydrogen_treatment constr
_refine_ls_matrix_type full
_refine_ls_number_parameters 250
_refine_ls_number_reflns 2921
_refine_ls_number_restraints 18
_refine_ls_restrained_S_all 1.758
_refine_ls_R_factor_all 0.1392
_refine_ls_R_factor_gt 0.1383
_refine_ls_shift/su_max 0.001
_refine_ls_shift/su_mean 0.000
_refine_ls_structure_factor_coef Fsqd
_refine_ls_weighting_details 'calc w=1/[\s^2^(Fo^2^)+(0.2000P)^2^+0.0000P] where P=(Fo^2^+2Fc^2^)/3'
_refine_ls_weighting_scheme calc
_refine_ls_wR_factor_gt 0.3486
_refine_ls_wR_factor_ref 0.3516
_reflns_number_gt 2830
_reflns_number_total 2921
_reflns_threshold_expression >2sigma(I)
_cod_data_source_file ol6b03388_si_004.cif
_cod_data_source_block cu_fwe110_0m
_cod_depositor_comments
;
The following automatic conversions were performed:

data item '_symmetry_cell_setting' value 'Orthorhombic' was changed
to 'orthorhombic' in accordance with the
/home/saulius/struct/COD-crude-data/automatic-downloads/DataCite-retrospective/ACS/depositions/lib/dictionaries/cif_core.dic
dictionary named 'cif_core.dic' version 2.4.2 last updated on
2011-04-26.

Automatic conversion script
Id: cif_fix_values 6909 2019-04-08 15:41:33Z antanas 
;
_cod_database_code 1555987

loop_
_symmetry_equiv_pos_as_xyz
'x, y, z'
'x+1/2, -y+1/2, -z'
'-x, y+1/2, -z+1/2'
'-x+1/2, -y, z+1/2'

loop_
_atom_site_label
_atom_site_type_symbol
_atom_site_fract_x
_atom_site_fract_y
_atom_site_fract_z
_atom_site_U_iso_or_equiv
_atom_site_adp_type
_atom_site_occupancy
_atom_site_symmetry_multiplicity
_atom_site_calc_flag
_atom_site_refinement_flags
O21 O 0.2617(6) 0.0227(3) 0.05378(11) 0.0192(9) Uani 1 1 d .
O15 O 0.6559(6) 0.7656(4) 0.15413(15) 0.0260(10) Uani 1 1 d .
O19 O 0.0290(6) 0.0324(4) 0.11244(12) 0.0228(10) Uani 1 1 d .
O6 O -0.0623(5) 0.1978(3) 0.18080(11) 0.0139(8) Uani 1 1 d .
H6 H -0.1608 0.2459 0.1816 0.021 Uiso 1 1 calc R
O12 O 0.1660(7) 0.6451(4) 0.04576(13) 0.0295(11) Uani 1 1 d .
O7 O 0.2093(7) 0.5788(4) 0.23895(11) 0.0223(10) Uani 1 1 d .
H7 H 0.1283 0.6106 0.2590 0.033 Uiso 1 1 calc R
C21 C 0.1252(10) -0.0512(6) 0.02495(19) 0.0287(14) Uani 1 1 d .
H21A H 0.1158 -0.1325 0.0396 0.043 Uiso 1 1 calc R
H21B H 0.1759 -0.0579 -0.0090 0.043 Uiso 1 1 calc R
H21C H -0.0089 -0.0134 0.0246 0.043 Uiso 1 1 calc R
C19 C 0.1938(7) 0.0586(5) 0.09789(17) 0.0118(11) Uani 1 1 d .
C4 C 0.3529(8) 0.1299(5) 0.12722(16) 0.0144(11) Uani 1 1 d .
C5 C 0.2804(7) 0.2519(4) 0.14868(14) 0.0102(10) Uani 1 1 d .
H5 H 0.4047 0.2828 0.1655 0.012 Uiso 1 1 calc R
C10 C 0.2328(7) 0.3552(4) 0.11176(15) 0.0104(11) Uani 1 1 d .
C9 C 0.1890(7) 0.4601(4) 0.14842(15) 0.0097(10) Uani 1 1 d .
H9 H 0.3247 0.4874 0.1602 0.012 Uiso 1 1 calc R
C11 C 0.0888(8) 0.5749(5) 0.12750(16) 0.0154(11) Uani 1 1 d .
H11A H -0.0414 0.5522 0.1120 0.019 Uiso 1 1 calc R
H11B H 0.0594 0.6315 0.1550 0.019 Uiso 1 1 calc R
C12 C 0.2177(9) 0.6397(5) 0.08970(17) 0.0188(12) Uani 1 1 d .
C13 C 0.4035(8) 0.7000(5) 0.10575(16) 0.0172(11) Uani 1 1 d .
C16 C 0.4810(9) 0.7067(5) 0.15300(17) 0.0191(11) Uani 1 1 d U
H16 H 0.4169 0.6732 0.1813 0.023 Uiso 1 1 calc R
C6 C 0.1187(8) 0.2628(4) 0.19010(16) 0.0123(11) Uani 1 1 d .
H6A H 0.1785 0.2326 0.2217 0.015 Uiso 1 1 calc R
C8 C 0.0855(8) 0.4040(5) 0.19448(14) 0.0104(11) Uani 1 1 d .
C17 C -0.1440(8) 0.4326(6) 0.19901(18) 0.0217(13) Uani 1 1 d .
H17A H -0.2041 0.3805 0.2245 0.033 Uiso 1 1 calc R
H17B H -0.2104 0.4171 0.1672 0.033 Uiso 1 1 calc R
H17C H -0.1621 0.5181 0.2082 0.033 Uiso 1 1 calc R
C20 C 0.0488(7) 0.3288(4) 0.07847(15) 0.0094(10) Uani 1 1 d .
H20A H 0.0226 0.3994 0.0573 0.014 Uiso 1 1 calc R
H20B H -0.0698 0.3129 0.0991 0.014 Uiso 1 1 calc R
H20C H 0.0768 0.2575 0.0579 0.014 Uiso 1 1 calc R
C1 C 0.4215(8) 0.3764(5) 0.07989(16) 0.0156(11) Uani 1 1 d .
H1A H 0.3880 0.4344 0.0531 0.019 Uiso 1 1 calc R
H1B H 0.5282 0.4137 0.1006 0.019 Uiso 1 1 calc R
C2 C 0.5027(7) 0.2597(5) 0.05707(15) 0.0150(11) Uani 1 1 d .
H2A H 0.6311 0.2776 0.0397 0.018 Uiso 1 1 calc R
H2B H 0.4050 0.2294 0.0323 0.018 Uiso 1 1 calc R
C3 C 0.5396(8) 0.1607(5) 0.09556(16) 0.0158(11) Uani 1 1 d U
H3A H 0.6501 0.1873 0.1177 0.019 Uiso 1 1 calc R
H3B H 0.5850 0.0860 0.0784 0.019 Uiso 1 1 calc R
C15 C 0.6958(10) 0.8001(6) 0.10562(19) 0.0268(13) Uani 1 1 d U
H15 H 0.8118 0.8443 0.0954 0.032 Uiso 1 1 calc R
C14 C 0.5493(9) 0.7626(5) 0.07536(19) 0.0267(14) Uani 1 1 d .
H14 H 0.5424 0.7748 0.0406 0.032 Uiso 1 1 calc R
C7 C 0.1910(8) 0.4500(5) 0.24111(15) 0.0127(11) Uani 1 1 d .
H7A H 0.1118 0.4265 0.2707 0.015 Uiso 1 1 calc R
H7B H 0.3267 0.4127 0.2438 0.015 Uiso 1 1 calc R
C18 C 0.4128(9) 0.0417(5) 0.16948(17) 0.0217(12) Uani 1 1 d .
H18A H 0.2971 0.0296 0.1915 0.033 Uiso 1 1 calc R
H18B H 0.5256 0.0763 0.1882 0.033 Uiso 1 1 calc R
H18C H 0.4536 -0.0367 0.1554 0.033 Uiso 1 1 calc R

loop_
_atom_site_aniso_label
_atom_site_aniso_U_11
_atom_site_aniso_U_22
_atom_site_aniso_U_33
_atom_site_aniso_U_23
_atom_site_aniso_U_13
_atom_site_aniso_U_12
O21 0.0216(19) 0.019(2) 0.0169(15) -0.0067(13) -0.0007(15) -0.0046(17)
O15 0.018(2) 0.021(2) 0.0390(19) -0.0031(16) -0.0004(17) -0.0041(18)
O19 0.016(2) 0.025(2) 0.0281(17) -0.0052(16) -0.0015(16) -0.0104(18)
O6 0.0070(16) 0.0148(17) 0.0198(14) 0.0036(15) 0.0046(12) -0.0040(15)
O12 0.052(3) 0.019(2) 0.0178(16) 0.0074(14) -0.0075(19) -0.003(2)
O7 0.033(2) 0.018(2) 0.0156(14) -0.0053(13) 0.0068(15) 0.0021(19)
C21 0.042(3) 0.023(3) 0.021(2) 0.001(2) -0.010(3) -0.005(3)
C19 0.009(2) 0.008(2) 0.0185(19) 0.0022(19) 0.0034(19) 0.004(2)
C4 0.013(2) 0.016(3) 0.0143(18) 0.0004(19) -0.0022(18) 0.000(2)
C5 0.007(2) 0.012(2) 0.0119(17) -0.0014(17) -0.0029(18) 0.001(2)
C10 0.007(2) 0.013(2) 0.0111(18) 0.0010(17) 0.0013(18) 0.001(2)
C9 0.006(2) 0.008(2) 0.0145(18) -0.0007(18) 0.0007(17) 0.0050(19)
C11 0.015(2) 0.016(3) 0.0144(18) -0.0011(19) -0.0026(19) 0.010(2)
C12 0.024(3) 0.014(3) 0.0179(19) 0.0043(18) 0.000(2) 0.004(2)
C13 0.019(3) 0.010(2) 0.023(2) 0.004(2) 0.002(2) 0.002(2)
C16 0.0191(18) 0.0149(18) 0.0233(16) -0.0014(15) 0.0002(15) 0.0022(16)
C6 0.014(2) 0.011(2) 0.0121(17) 0.0047(17) 0.0012(19) -0.005(2)
C8 0.008(2) 0.012(2) 0.0110(18) -0.0035(18) 0.0003(18) 0.001(2)
C17 0.011(3) 0.030(3) 0.025(2) 0.004(2) 0.006(2) -0.006(3)
C20 0.005(2) 0.013(2) 0.0096(16) 0.0032(16) -0.0031(16) 0.0004(19)
C1 0.012(2) 0.020(3) 0.0151(18) -0.0026(19) 0.0003(18) -0.011(2)
C2 0.007(2) 0.023(3) 0.0150(19) -0.0030(18) 0.0039(18) -0.001(2)
C3 0.0107(18) 0.0188(18) 0.0180(15) -0.0022(14) -0.0004(14) 0.0012(15)
C15 0.0216(19) 0.025(2) 0.0339(18) 0.0013(16) 0.0081(16) -0.0025(17)
C14 0.034(3) 0.018(3) 0.028(2) 0.003(2) 0.013(2) 0.008(3)
C7 0.014(2) 0.012(2) 0.0120(18) -0.0014(18) -0.0007(18) -0.002(2)
C18 0.024(3) 0.019(3) 0.022(2) 0.004(2) -0.007(2) 0.001(2)

loop_
_atom_type_symbol
_atom_type_description
_atom_type_scat_dispersion_real
_atom_type_scat_dispersion_imag
_atom_type_scat_source
C C 0.0181 0.0091 'International Tables Vol C Tables 4.2.6.8 and 6.1.1.4'
H H 0.0000 0.0000 'International Tables Vol C Tables 4.2.6.8 and 6.1.1.4'
O O 0.0492 0.0322 'International Tables Vol C Tables 4.2.6.8 and 6.1.1.4'

loop_
_geom_angle_atom_site_label_1
_geom_angle_atom_site_label_2
_geom_angle_atom_site_label_3
_geom_angle
C19 O21 C21 116.0(4)
C16 O15 C15 106.1(4)
C6 O6 H6 109.5
C7 O7 H7 109.5
O21 C21 H21A 109.5
O21 C21 H21B 109.5
H21A C21 H21B 109.5
O21 C21 H21C 109.5
H21A C21 H21C 109.5
H21B C21 H21C 109.5
O19 C19 O21 122.1(5)
O19 C19 C4 125.4(4)
O21 C19 C4 112.5(4)
C19 C4 C5 115.3(4)
C19 C4 C3 112.0(4)
C5 C4 C3 105.6(4)
C19 C4 C18 103.7(4)
C5 C4 C18 110.3(4)
C3 C4 C18 110.0(4)
C4 C5 C10 117.4(3)
C4 C5 C6 123.7(4)
C10 C5 C6 105.6(4)
C4 C5 H5 102.2
C10 C5 H5 102.2
C6 C5 H5 102.2
C1 C10 C20 110.1(3)
C1 C10 C5 108.0(4)
C20 C10 C5 113.6(4)
C1 C10 C9 113.5(4)
C20 C10 C9 111.5(4)
C5 C10 C9 99.9(3)
C11 C9 C10 117.2(3)
C11 C9 C8 115.7(4)
C10 C9 C8 107.5(4)
C11 C9 H9 105.0
C10 C9 H9 105.0
C8 C9 H9 105.0
C12 C11 C9 113.2(4)
C12 C11 H11A 108.9
C9 C11 H11A 108.9
C12 C11 H11B 108.9
C9 C11 H11B 108.9
H11A C11 H11B 107.8
O12 C12 C13 119.7(5)
O12 C12 C11 121.1(5)
C13 C12 C11 119.2(4)
C16 C13 C14 104.7(5)
C16 C13 C12 127.7(5)
C14 C13 C12 127.6(4)
O15 C16 C13 111.8(5)
O15 C16 H16 124.1
C13 C16 H16 124.1
O6 C6 C5 114.5(4)
O6 C6 C8 113.2(4)
C5 C6 C8 103.1(4)
O6 C6 H6A 108.6
C5 C6 H6A 108.6
C8 C6 H6A 108.6
C7 C8 C9 109.3(4)
C7 C8 C17 108.3(4)
C9 C8 C17 114.5(4)
C7 C8 C6 109.0(4)
C9 C8 C6 105.7(3)
C17 C8 C6 110.0(4)
C8 C17 H17A 109.5
C8 C17 H17B 109.5
H17A C17 H17B 109.5
C8 C17 H17C 109.5
H17A C17 H17C 109.5
H17B C17 H17C 109.5
C10 C20 H20A 109.5
C10 C20 H20B 109.5
H20A C20 H20B 109.5
C10 C20 H20C 109.5
H20A C20 H20C 109.5
H20B C20 H20C 109.5
C2 C1 C10 112.8(4)
C2 C1 H1A 109.0
C10 C1 H1A 109.0
C2 C1 H1B 109.0
C10 C1 H1B 109.0
H1A C1 H1B 107.8
C1 C2 C3 112.4(4)
C1 C2 H2A 109.1
C3 C2 H2A 109.1
C1 C2 H2B 109.1
C3 C2 H2B 109.1
H2A C2 H2B 107.9
C2 C3 C4 114.1(4)
C2 C3 H3A 108.7
C4 C3 H3A 108.7
C2 C3 H3B 108.7
C4 C3 H3B 108.7
H3A C3 H3B 107.6
C14 C15 O15 110.9(5)
C14 C15 H15 124.5
O15 C15 H15 124.5
C15 C14 C13 106.5(5)
C15 C14 H14 126.8
C13 C14 H14 126.8
O7 C7 C8 109.6(4)
O7 C7 H7A 109.8
C8 C7 H7A 109.8
O7 C7 H7B 109.8
C8 C7 H7B 109.8
H7A C7 H7B 108.2
C4 C18 H18A 109.5
C4 C18 H18B 109.5
H18A C18 H18B 109.5
C4 C18 H18C 109.5
H18A C18 H18C 109.5
H18B C18 H18C 109.5

loop_
_geom_bond_atom_site_label_1
_geom_bond_atom_site_label_2
_geom_bond_distance
O21 C19 1.335(5)
O21 C21 1.444(7)
O15 C16 1.327(7)
O15 C15 1.391(7)
O19 C19 1.195(6)
O6 C6 1.417(6)
O6 H6 0.8400
O12 C12 1.239(6)
O7 C7 1.423(6)
O7 H7 0.8400
C21 H21A 0.9800
C21 H21B 0.9800
C21 H21C 0.9800
C19 C4 1.534(7)
C4 C5 1.538(7)
C4 C3 1.541(7)
C4 C18 1.551(6)
C5 C10 1.545(6)
C5 C6 1.555(6)
C5 H5 1.0000
C10 C1 1.536(7)
C10 C20 1.542(6)
C10 C9 1.549(6)
C9 C11 1.534(7)
C9 C8 1.550(6)
C9 H9 1.0000
C11 C12 1.510(7)
C11 H11A 0.9900
C11 H11B 0.9900
C12 C13 1.463(8)
C13 C16 1.380(7)
C13 C14 1.443(8)
C16 H16 0.9500
C6 C8 1.571(7)
C6 H6A 1.0000
C8 C7 1.528(6)
C8 C17 1.557(7)
C17 H17A 0.9800
C17 H17B 0.9800
C17 H17C 0.9800
C20 H20A 0.9800
C20 H20B 0.9800
C20 H20C 0.9800
C1 C2 1.522(7)
C1 H1A 0.9900
C1 H1B 0.9900
C2 C3 1.525(7)
C2 H2A 0.9900
C2 H2B 0.9900
C3 H3A 0.9900
C3 H3B 0.9900
C15 C14 1.334(9)
C15 H15 0.9500
C14 H14 0.9500
C7 H7A 0.9900
C7 H7B 0.9900
C18 H18A 0.9800
C18 H18B 0.9800
C18 H18C 0.9800

loop_
_geom_hbond_atom_site_label_D
_geom_hbond_atom_site_label_H
_geom_hbond_atom_site_label_A
_geom_hbond_distance_DH
_geom_hbond_distance_HA
_geom_hbond_distance_DA
_geom_hbond_angle_DHA
_geom_hbond_site_symmetry_A
O7 H7 O6 0.84 1.94 2.715(4) 153.2 3

loop_
_geom_torsion_atom_site_label_1
_geom_torsion_atom_site_label_2
_geom_torsion_atom_site_label_3
_geom_torsion_atom_site_label_4
_geom_torsion
C21 O21 C19 O19 -0.9(7)
C21 O21 C19 C4 176.5(4)
O19 C19 C4 C5 -52.7(6)
O21 C19 C4 C5 130.0(4)
O19 C19 C4 C3 -173.4(5)
O21 C19 C4 C3 9.2(6)
O19 C19 C4 C18 68.0(6)
O21 C19 C4 C18 -109.4(4)
C19 C4 C5 C10 -68.4(6)
C3 C4 C5 C10 55.8(5)
C18 C4 C5 C10 174.6(4)
C19 C4 C5 C6 66.8(5)
C3 C4 C5 C6 -169.1(4)
C18 C4 C5 C6 -50.2(6)
C4 C5 C10 C1 -55.7(5)
C6 C5 C10 C1 161.8(4)
C4 C5 C10 C20 66.7(5)
C6 C5 C10 C20 -75.8(4)
C4 C5 C10 C9 -174.6(4)
C6 C5 C10 C9 43.0(5)
C1 C10 C9 C11 78.5(5)
C20 C10 C9 C11 -46.5(5)
C5 C10 C9 C11 -166.9(4)
C1 C10 C9 C8 -149.2(4)
C20 C10 C9 C8 85.9(4)
C5 C10 C9 C8 -34.5(5)
C10 C9 C11 C12 -63.2(5)
C8 C9 C11 C12 168.3(4)
C9 C11 C12 O12 113.2(5)
C9 C11 C12 C13 -68.7(6)
O12 C12 C13 C16 177.9(6)
C11 C12 C13 C16 -0.2(8)
O12 C12 C13 C14 -4.1(8)
C11 C12 C13 C14 177.8(5)
C15 O15 C16 C13 0.3(6)
C14 C13 C16 O15 -0.2(6)
C12 C13 C16 O15 178.2(5)
C4 C5 C6 O6 -51.3(6)
C10 C5 C6 O6 88.2(4)
C4 C5 C6 C8 -174.7(4)
C10 C5 C6 C8 -35.2(5)
C11 C9 C8 C7 -95.8(5)
C10 C9 C8 C7 131.0(4)
C11 C9 C8 C17 25.8(6)
C10 C9 C8 C17 -107.4(4)
C11 C9 C8 C6 147.0(4)
C10 C9 C8 C6 13.8(5)
O6 C6 C8 C7 131.1(4)
C5 C6 C8 C7 -104.6(4)
O6 C6 C8 C9 -111.6(4)
C5 C6 C8 C9 12.7(5)
O6 C6 C8 C17 12.5(5)
C5 C6 C8 C17 136.8(4)
C20 C10 C1 C2 -73.3(5)
C5 C10 C1 C2 51.2(5)
C9 C10 C1 C2 161.0(4)
C10 C1 C2 C3 -53.3(5)
C1 C2 C3 C4 55.5(5)
C19 C4 C3 C2 72.7(5)
C5 C4 C3 C2 -53.5(5)
C18 C4 C3 C2 -172.5(4)
C16 O15 C15 C14 -0.3(7)
O15 C15 C14 C13 0.2(7)
C16 C13 C14 C15 0.0(6)
C12 C13 C14 C15 -178.4(6)
C9 C8 C7 O7 49.5(5)
C17 C8 C7 O7 -75.8(5)
C6 C8 C7 O7 164.6(4)
